data_8104741
loop_
_publ_author_name
'Zeng, Li'
'Tang, Gui-Yun'
'Wang, Yu-Cai'
'Liu, Chun-Yan'

_publ_section_title
;
 Crystal structure of cyclopropane-1,2,3-triyltris(phenylmethanone),
 C24H18O3
;
_journal_issue 4
_journal_name_full 'Zeitschrift f\"ur Kristallographie - New Crystal Structures'
_journal_page_first 877
_journal_page_last 878
_journal_paper_doi 10.1515/ncrs-2021-0126
_journal_volume 236
_journal_year 2021
_chemical_formula_sum 'C24 H18 N0 O3'
_chemical_formula_weight 354.38
_space_group_crystal_system monoclinic
_space_group_IT_number 14
_space_group_name_Hall '-P 2yn'
_space_group_name_H-M_alt 'P 1 21/n 1'
_atom_sites_solution_hydrogens geom
_cell_angle_alpha 90
_cell_angle_beta 92.356(6)
_cell_angle_gamma 90
_cell_formula_units_Z 4
_cell_length_a 5.376(2)
_cell_length_b 15.787(6)
_cell_length_c 21.103(7)
_cell_measurement_reflns_used 1079
_cell_measurement_temperature 296(2)
_cell_measurement_theta_max 19.94
_cell_measurement_theta_min 2.32
_cell_volume 1789.5(11)
_computing_structure_refinement 'SHELXL-2018/3 (Sheldrick, 2018)'
_computing_structure_solution 'SHELXT 2014/5 (Sheldrick, 2014)'
_diffrn_ambient_temperature 296(2)
_diffrn_measured_fraction_theta_full 0.994
_diffrn_measured_fraction_theta_max 0.994
_diffrn_measurement_device_type 'Bruker APEX-II CCD'
_diffrn_measurement_method '\f and \w scans'
_diffrn_radiation_type MoK\a
_diffrn_radiation_wavelength 0.71073
_diffrn_reflns_av_R_equivalents 0.0532
_diffrn_reflns_av_unetI/netI 0.0707
_diffrn_reflns_Laue_measured_fraction_full 0.994
_diffrn_reflns_Laue_measured_fraction_max 0.994
_diffrn_reflns_limit_h_max 6
_diffrn_reflns_limit_h_min -6
_diffrn_reflns_limit_k_max 19
_diffrn_reflns_limit_k_min -17
_diffrn_reflns_limit_l_max 26
_diffrn_reflns_limit_l_min -25
_diffrn_reflns_number 9832
_diffrn_reflns_point_group_measured_fraction_full 0.994
_diffrn_reflns_point_group_measured_fraction_max 0.994
_diffrn_reflns_theta_full 25.242
_diffrn_reflns_theta_max 25.999
_diffrn_reflns_theta_min 4.076
_exptl_absorpt_coefficient_mu 0.086
_exptl_crystal_colour colourless
_exptl_crystal_density_diffrn 1.315
_exptl_crystal_description block
_exptl_crystal_F_000 744
_exptl_crystal_size_max 0.160
_exptl_crystal_size_mid 0.150
_exptl_crystal_size_min 0.140
_refine_diff_density_max 0.159
_refine_diff_density_min -0.157
_refine_diff_density_rms 0.038
_refine_ls_extinction_coef 0.0036(8)
_refine_ls_extinction_expression Fc^*^=kFc[1+0.001xFc^2^\l^3^/sin(2\q)]^-1/4^
_refine_ls_extinction_method 'SHELXL-2018/3 (Sheldrick 2018)'
_refine_ls_goodness_of_fit_ref 1.078
_refine_ls_hydrogen_treatment constr
_refine_ls_matrix_type full
_refine_ls_number_parameters 245
_refine_ls_number_reflns 3508
_refine_ls_number_restraints 0
_refine_ls_restrained_S_all 1.078
_refine_ls_R_factor_all 0.1059
_refine_ls_R_factor_gt 0.0569
_refine_ls_shift/su_max 0.000
_refine_ls_shift/su_mean 0.000
_refine_ls_structure_factor_coef Fsqd
_refine_ls_weighting_details 'w=1/[\s^2^(Fo^2^)+(0.0100P)^2^+0.7000P] where P=(Fo^2^+2Fc^2^)/3'
_refine_ls_weighting_scheme calc
_refine_ls_wR_factor_gt 0.1015
_refine_ls_wR_factor_ref 0.1166
_reflns_Friedel_coverage 0.000
_reflns_Friedel_fraction_full .
_reflns_Friedel_fraction_max .
_reflns_number_gt 2022
_reflns_number_total 3508
_reflns_threshold_expression 'I > 2\s(I)'
_cod_data_source_file suppl_j_ncrs-2021-0126_suppl.cif
_cod_data_source_block 1
_cod_original_cell_volume 1789.6(11)
_cod_original_sg_symbol_H-M 'P 21/n'
_cod_database_code 8104741
_shelx_space_group_comment
;
The symmetry employed for this shelxl refinement is uniquely defined
by the following loop, which should always be used as a source of
symmetry information in preference to the above space-group names.
They are only intended as comments.
;
_shelx_estimated_absorpt_t_min 0.986
_shelx_estimated_absorpt_t_max 0.988

loop_
_space_group_symop_operation_xyz
'x, y, z'
'-x+1/2, y+1/2, -z+1/2'
'-x, -y, -z'
'x-1/2, -y-1/2, z-1/2'

loop_
_atom_site_label
_atom_site_type_symbol
_atom_site_fract_x
_atom_site_fract_y
_atom_site_fract_z
_atom_site_U_iso_or_equiv
_atom_site_adp_type
_atom_site_occupancy
_atom_site_site_symmetry_order
_atom_site_calc_flag
_atom_site_refinement_flags_posn
_atom_site_refinement_flags_adp
_atom_site_refinement_flags_occupancy
_atom_site_disorder_assembly
_atom_site_disorder_group
O1 O 0.2425(3) 0.28771(11) 0.55328(8) 0.0549(5) Uani 1 1 d . . . . .
O2 O 0.1949(4) 0.11728(12) 0.46971(9) 0.0642(6) Uani 1 1 d . . . . .
O3 O 0.9109(3) 0.29520(12) 0.39309(8) 0.0572(5) Uani 1 1 d . . . . .
C1 C 0.5241(4) 0.39952(15) 0.57561(11) 0.0374(6) Uani 1 1 d . . . . .
C2 C 0.3931(5) 0.43072(17) 0.62563(13) 0.0555(8) Uani 1 1 d . . . . .
H2 H 0.254568 0.401298 0.638803 0.067 Uiso 1 1 calc R U . . .
C3 C 0.4630(6) 0.50394(19) 0.65613(14) 0.0652(9) Uani 1 1 d . . . . .
H3 H 0.374555 0.522930 0.690314 0.078 Uiso 1 1 calc R U . . .
C4 C 0.6599(6) 0.54872(18) 0.63679(14) 0.0638(9) Uani 1 1 d . . . . .
H4 H 0.704274 0.599060 0.657172 0.077 Uiso 1 1 calc R U . . .
C5 C 0.7939(6) 0.52066(19) 0.58768(16) 0.0750(10) Uani 1 1 d . . . . .
H5 H 0.929954 0.551495 0.574586 0.090 Uiso 1 1 calc R U . . .
C6 C 0.7266(6) 0.44613(18) 0.55741(14) 0.0644(9) Uani 1 1 d . . . . .
H6 H 0.819477 0.426880 0.524083 0.077 Uiso 1 1 calc R U . . .
C7 C 0.4481(5) 0.31887(16) 0.54495(11) 0.0406(6) Uani 1 1 d . . . . .
C8 C 0.6232(5) 0.27616(15) 0.50297(10) 0.0398(6) Uani 1 1 d . . . . .
H8 H 0.796428 0.295470 0.506916 0.048 Uiso 1 1 calc R U . . .
C9 C 0.5278(5) 0.25487(15) 0.43641(11) 0.0399(6) Uani 1 1 d . . . . .
H9 H 0.350623 0.265707 0.427030 0.048 Uiso 1 1 calc R U . . .
C10 C 0.5867(5) 0.18541(15) 0.48269(11) 0.0415(6) Uani 1 1 d . . . . .
H10 H 0.741875 0.155233 0.475003 0.050 Uiso 1 1 calc R U . . .
C11 C 0.3816(5) 0.12973(16) 0.50414(13) 0.0457(7) Uani 1 1 d . . . . .
C12 C 0.4165(5) 0.08660(16) 0.56687(13) 0.0467(7) Uani 1 1 d . . . . .
C13 C 0.2393(6) 0.02760(17) 0.58440(14) 0.0608(8) Uani 1 1 d . . . . .
H13 H 0.105090 0.014596 0.556904 0.073 Uiso 1 1 calc R U . . .
C14 C 0.2643(8) -0.01169(19) 0.64321(18) 0.0798(11) Uani 1 1 d . . . . .
H14 H 0.146956 -0.051287 0.655131 0.096 Uiso 1 1 calc R U . . .
C15 C 0.4633(7) 0.0080(2) 0.68397(16) 0.0749(10) Uani 1 1 d . . . . .
H15 H 0.479573 -0.017844 0.723516 0.090 Uiso 1 1 calc R U . . .
C16 C 0.6353(6) 0.0654(2) 0.66607(15) 0.0720(9) Uani 1 1 d . . . . .
H16 H 0.769322 0.078623 0.693553 0.086 Uiso 1 1 calc R U . . .
C17 C 0.6131(6) 0.10419(18) 0.60755(13) 0.0584(8) Uani 1 1 d . . . . .
H17 H 0.733520 0.142732 0.595733 0.070 Uiso 1 1 calc R U . . .
C18 C 0.6977(5) 0.27017(15) 0.38316(11) 0.0424(6) Uani 1 1 d . . . . .
C19 C 0.5970(5) 0.25345(15) 0.31761(11) 0.0397(6) Uani 1 1 d . . . . .
C20 C 0.7241(5) 0.28491(17) 0.26662(12) 0.0531(7) Uani 1 1 d . . . . .
H20 H 0.868830 0.316334 0.273741 0.064 Uiso 1 1 calc R U . . .
C21 C 0.6356(7) 0.2695(2) 0.20559(13) 0.0652(9) Uani 1 1 d . . . . .
H21 H 0.717288 0.292662 0.171651 0.078 Uiso 1 1 calc R U . . .
C22 C 0.4308(6) 0.2211(2) 0.19454(14) 0.0650(9) Uani 1 1 d . . . . .
H22 H 0.376856 0.209005 0.153085 0.078 Uiso 1 1 calc R U . . .
C23 C 0.3028(6) 0.18975(19) 0.24420(14) 0.0629(8) Uani 1 1 d . . . . .
H23 H 0.159834 0.157597 0.236404 0.076 Uiso 1 1 calc R U . . .
C24 C 0.3859(5) 0.20591(16) 0.30599(13) 0.0508(7) Uani 1 1 d . . . . .
H24 H 0.298784 0.184570 0.339661 0.061 Uiso 1 1 calc R U . . .

loop_
_atom_site_aniso_label
_atom_site_aniso_U_11
_atom_site_aniso_U_22
_atom_site_aniso_U_33
_atom_site_aniso_U_23
_atom_site_aniso_U_13
_atom_site_aniso_U_12
O1 0.0439(12) 0.0619(12) 0.0595(12) -0.0110(9) 0.0104(10) -0.0078(10)
O2 0.0527(13) 0.0689(14) 0.0703(13) -0.0019(11) -0.0045(11) -0.0172(11)
O3 0.0377(12) 0.0809(14) 0.0530(11) -0.0047(10) 0.0030(9) -0.0128(10)
C1 0.0343(15) 0.0393(15) 0.0383(13) 0.0000(11) -0.0007(11) 0.0017(11)
C2 0.056(2) 0.0513(18) 0.0602(18) -0.0051(14) 0.0162(15) -0.0010(14)
C3 0.074(2) 0.057(2) 0.066(2) -0.0188(16) 0.0201(18) 0.0021(17)
C4 0.072(2) 0.0434(18) 0.075(2) -0.0140(15) -0.0045(18) 0.0021(16)
C5 0.073(2) 0.055(2) 0.098(3) -0.0177(18) 0.021(2) -0.0173(17)
C6 0.067(2) 0.0539(19) 0.074(2) -0.0148(16) 0.0264(18) -0.0113(16)
C7 0.0376(16) 0.0472(16) 0.0370(14) 0.0009(12) 0.0020(12) -0.0008(12)
C8 0.0341(15) 0.0459(16) 0.0394(14) -0.0081(12) 0.0024(12) -0.0046(12)
C9 0.0269(14) 0.0523(16) 0.0404(14) -0.0051(12) -0.0009(11) -0.0014(11)
C10 0.0342(15) 0.0430(15) 0.0477(15) -0.0060(12) 0.0054(12) 0.0014(12)
C11 0.0383(17) 0.0435(16) 0.0556(17) -0.0080(13) 0.0050(14) -0.0024(13)
C12 0.0419(17) 0.0429(16) 0.0559(17) -0.0007(13) 0.0080(14) 0.0040(13)
C13 0.064(2) 0.0494(18) 0.071(2) -0.0031(16) 0.0173(17) -0.0053(15)
C14 0.094(3) 0.053(2) 0.095(3) 0.014(2) 0.038(2) -0.0023(19)
C15 0.091(3) 0.066(2) 0.070(2) 0.0190(18) 0.018(2) 0.019(2)
C16 0.076(3) 0.074(2) 0.065(2) 0.0112(18) 0.0006(18) 0.0117(19)
C17 0.055(2) 0.0609(19) 0.0591(18) 0.0066(15) 0.0021(16) 0.0012(15)
C18 0.0417(17) 0.0405(15) 0.0451(15) -0.0043(12) 0.0037(13) -0.0001(12)
C19 0.0393(16) 0.0400(15) 0.0397(14) -0.0078(11) 0.0013(12) 0.0047(12)
C20 0.061(2) 0.0550(18) 0.0438(16) -0.0038(13) 0.0098(15) 0.0010(14)
C21 0.081(3) 0.074(2) 0.0414(17) -0.0008(15) 0.0108(16) 0.0071(19)
C22 0.072(2) 0.077(2) 0.0459(17) -0.0152(16) -0.0066(17) 0.0135(19)
C23 0.058(2) 0.067(2) 0.0630(19) -0.0184(16) -0.0074(17) -0.0003(16)
C24 0.0500(18) 0.0518(17) 0.0507(16) -0.0085(14) 0.0041(14) -0.0007(14)

loop_
_atom_type_symbol
_atom_type_description
_atom_type_scat_dispersion_real
_atom_type_scat_dispersion_imag
_atom_type_scat_source
C C 0.0033 0.0016 'International Tables Vol C Tables 4.2.6.8 and 6.1.1.4'
H H 0.0000 0.0000 'International Tables Vol C Tables 4.2.6.8 and 6.1.1.4'
N N 0.0061 0.0033 'International Tables Vol C Tables 4.2.6.8 and 6.1.1.4'
O O 0.0106 0.0060 'International Tables Vol C Tables 4.2.6.8 and 6.1.1.4'

loop_
_geom_angle_atom_site_label_1
_geom_angle_atom_site_label_2
_geom_angle_atom_site_label_3
_geom_angle
_geom_angle_site_symmetry_1
_geom_angle_site_symmetry_3
C6 C1 C2 117.0(2) . .
C6 C1 C7 122.9(2) . .
C2 C1 C7 120.0(2) . .
C3 C2 C1 121.4(3) . .
C3 C2 H2 119.3 . .
C1 C2 H2 119.3 . .
C4 C3 C2 120.3(3) . .
C4 C3 H3 119.9 . .
C2 C3 H3 119.9 . .
C3 C4 C5 120.4(3) . .
C3 C4 H4 119.8 . .
C5 C4 H4 119.8 . .
C4 C5 C6 119.6(3) . .
C4 C5 H5 120.2 . .
C6 C5 H5 120.2 . .
C5 C6 C1 121.3(3) . .
C5 C6 H6 119.3 . .
C1 C6 H6 119.3 . .
O1 C7 C1 121.1(2) . .
O1 C7 C8 120.1(2) . .
C1 C7 C8 118.9(2) . .
C7 C8 C10 121.6(2) . .
C7 C8 C9 117.2(2) . .
C10 C8 C9 59.31(15) . .
C7 C8 H8 115.6 . .
C10 C8 H8 115.6 . .
C9 C8 H8 115.6 . .
C10 C9 C18 119.3(2) . .
C10 C9 C8 60.09(15) . .
C18 C9 C8 117.8(2) . .
C10 C9 H9 116.0 . .
C18 C9 H9 116.0 . .
C8 C9 H9 116.0 . .
C9 C10 C11 119.4(2) . .
C9 C10 C8 60.60(15) . .
C11 C10 C8 124.2(2) . .
C9 C10 H10 114.1 . .
C11 C10 H10 114.1 . .
C8 C10 H10 114.1 . .
O2 C11 C12 121.3(2) . .
O2 C11 C10 120.6(2) . .
C12 C11 C10 118.0(2) . .
C17 C12 C13 119.3(3) . .
C17 C12 C11 122.1(2) . .
C13 C12 C11 118.6(3) . .
C14 C13 C12 119.6(3) . .
C14 C13 H13 120.2 . .
C12 C13 H13 120.2 . .
C15 C14 C13 120.0(3) . .
C15 C14 H14 120.0 . .
C13 C14 H14 120.0 . .
C16 C15 C14 119.7(3) . .
C16 C15 H15 120.1 . .
C14 C15 H15 120.1 . .
C15 C16 C17 120.7(3) . .
C15 C16 H16 119.7 . .
C17 C16 H16 119.7 . .
C12 C17 C16 120.7(3) . .
C12 C17 H17 119.7 . .
C16 C17 H17 119.7 . .
O3 C18 C19 121.3(2) . .
O3 C18 C9 121.4(2) . .
C19 C18 C9 117.4(2) . .
C24 C19 C20 119.0(2) . .
C24 C19 C18 121.9(2) . .
C20 C19 C18 119.0(2) . .
C21 C20 C19 120.0(3) . .
C21 C20 H20 120.0 . .
C19 C20 H20 120.0 . .
C22 C21 C20 120.6(3) . .
C22 C21 H21 119.7 . .
C20 C21 H21 119.7 . .
C21 C22 C23 120.2(3) . .
C21 C22 H22 119.9 . .
C23 C22 H22 119.9 . .
C22 C23 C24 120.1(3) . .
C22 C23 H23 120.0 . .
C24 C23 H23 120.0 . .
C19 C24 C23 120.0(3) . .
C19 C24 H24 120.0 . .
C23 C24 H24 120.0 . .

loop_
_geom_bond_atom_site_label_1
_geom_bond_atom_site_label_2
_geom_bond_distance
_geom_bond_site_symmetry_2
O1 C7 1.229(3) .
O2 C11 1.231(3) .
O3 C18 1.222(3) .
C1 C6 1.382(3) .
C1 C2 1.383(3) .
C1 C7 1.478(3) .
C2 C3 1.368(4) .
C2 H2 0.9300 .
C3 C4 1.350(4) .
C3 H3 0.9300 .
C4 C5 1.360(4) .
C4 H4 0.9300 .
C5 C6 1.380(4) .
C5 H5 0.9300 .
C6 H6 0.9300 .
C7 C8 1.481(3) .
C8 C10 1.506(3) .
C8 C9 1.513(3) .
C8 H8 0.9800 .
C9 C10 1.494(3) .
C9 C18 1.496(3) .
C9 H9 0.9800 .
C10 C11 1.495(3) .
C10 H10 0.9800 .
C11 C12 1.494(4) .
C12 C17 1.363(4) .
C12 C13 1.393(3) .
C13 C14 1.389(4) .
C13 H13 0.9300 .
C14 C15 1.380(5) .
C14 H14 0.9300 .
C15 C16 1.359(4) .
C15 H15 0.9300 .
C16 C17 1.379(4) .
C16 H16 0.9300 .
C17 H17 0.9300 .
C18 C19 1.488(3) .
C19 C24 1.374(3) .
C19 C20 1.390(3) .
C20 C21 1.376(4) .
C20 H20 0.9300 .
C21 C22 1.353(4) .
C21 H21 0.9300 .
C22 C23 1.370(4) .
C22 H22 0.9300 .
C23 C24 1.385(4) .
C23 H23 0.9300 .
C24 H24 0.9300 .

loop_
_geom_torsion_atom_site_label_1
_geom_torsion_atom_site_label_2
_geom_torsion_atom_site_label_3
_geom_torsion_atom_site_label_4
_geom_torsion
_geom_torsion_site_symmetry_1
_geom_torsion_site_symmetry_2
_geom_torsion_site_symmetry_3
_geom_torsion_site_symmetry_4
C6 C1 C2 C3 -0.7(4) . . . .
C7 C1 C2 C3 178.1(3) . . . .
C1 C2 C3 C4 1.6(5) . . . .
C2 C3 C4 C5 -1.4(5) . . . .
C3 C4 C5 C6 0.3(5) . . . .
C4 C5 C6 C1 0.5(5) . . . .
C2 C1 C6 C5 -0.3(4) . . . .
C7 C1 C6 C5 -179.2(3) . . . .
C6 C1 C7 O1 -165.5(3) . . . .
C2 C1 C7 O1 15.7(4) . . . .
C6 C1 C7 C8 13.7(4) . . . .
C2 C1 C7 C8 -165.1(2) . . . .
O1 C7 C8 C10 -15.5(4) . . . .
C1 C7 C8 C10 165.3(2) . . . .
O1 C7 C8 C9 53.6(3) . . . .
C1 C7 C8 C9 -125.7(2) . . . .
C7 C8 C9 C10 -112.4(2) . . . .
C7 C8 C9 C18 138.0(2) . . . .
C10 C8 C9 C18 -109.6(2) . . . .
C18 C9 C10 C11 -137.8(2) . . . .
C8 C9 C10 C11 115.1(2) . . . .
C18 C9 C10 C8 107.1(2) . . . .
C7 C8 C10 C9 105.0(3) . . . .
C7 C8 C10 C11 -2.4(4) . . . .
C9 C8 C10 C11 -107.3(3) . . . .
C9 C10 C11 O2 27.6(3) . . . .
C8 C10 C11 O2 100.3(3) . . . .
C9 C10 C11 C12 -155.4(2) . . . .
C8 C10 C11 C12 -82.7(3) . . . .
O2 C11 C12 C17 -175.2(3) . . . .
C10 C11 C12 C17 7.8(4) . . . .
O2 C11 C12 C13 3.8(4) . . . .
C10 C11 C12 C13 -173.2(2) . . . .
C17 C12 C13 C14 0.6(4) . . . .
C11 C12 C13 C14 -178.3(2) . . . .
C12 C13 C14 C15 0.2(4) . . . .
C13 C14 C15 C16 -0.6(5) . . . .
C14 C15 C16 C17 0.0(5) . . . .
C13 C12 C17 C16 -1.2(4) . . . .
C11 C12 C17 C16 177.7(2) . . . .
C15 C16 C17 C12 0.9(5) . . . .
C10 C9 C18 O3 -66.1(3) . . . .
C8 C9 C18 O3 3.4(4) . . . .
C10 C9 C18 C19 113.7(3) . . . .
C8 C9 C18 C19 -176.8(2) . . . .
O3 C18 C19 C24 163.2(2) . . . .
C9 C18 C19 C24 -16.6(3) . . . .
O3 C18 C19 C20 -15.1(4) . . . .
C9 C18 C19 C20 165.1(2) . . . .
C24 C19 C20 C21 1.1(4) . . . .
C18 C19 C20 C21 179.4(2) . . . .
C19 C20 C21 C22 -2.7(4) . . . .
C20 C21 C22 C23 2.8(5) . . . .
C21 C22 C23 C24 -1.5(5) . . . .
C20 C19 C24 C23 0.2(4) . . . .
C18 C19 C24 C23 -178.1(2) . . . .
C22 C23 C24 C19 0.0(4) . . . .
